data_1565176
loop_
_publ_author_name
'Warnock, Toyah M. C.'
'Rajkumar, Sundaram'
'Fitzpatrick, Matthew'
'Serpell, Christopher J.'
'Dingwall, Paul'
'Knipe, Peter Clarke'

_publ_section_title
;
 Chiral, Sequence-Definable Foldamer-Derived Macrocycles
;
_journal_name_full 'Chemical Science'
_journal_paper_doi 10.1039/D1SC05021D
_journal_year 2021
_chemical_absolute_configuration ad
_chemical_compound_source synthesis
_chemical_formula_moiety 'C25 H34 Cl N8 O2'
_chemical_formula_sum 'C25 H34 Cl N8 O2'
_chemical_formula_weight 514.05
_chemical_name_systematic 'N-tBu Dimer 1a'
_space_group_IT_number 92
_space_group_name_Hall 'P 4abw 2nw'
_space_group_name_H-M_alt 'P 41 21 2'
_symmetry_cell_setting tetragonal
_symmetry_space_group_name_Hall 'P 4abw 2nw'
_symmetry_space_group_name_H-M 'P 41 21 2'
_atom_sites_solution_hydrogens difmap
_atom_sites_solution_primary other
_audit_update_record
;
2021-01-20 deposited with the CCDC.	2021-11-03 downloaded from the CCDC.
;
_cell_angle_alpha 90
_cell_angle_beta 90
_cell_angle_gamma 90
_cell_formula_units_Z 8
_cell_length_a 12.05260(10)
_cell_length_b 12.05260(10)
_cell_length_c 37.0309(5)
_cell_measurement_reflns_used 14408
_cell_measurement_temperature 100
_cell_measurement_theta_max 71
_cell_measurement_theta_min 5
_cell_volume 5379.30(10)
_computing_cell_refinement
; 
 CrysAlisPro (Rigaku Oxford Diffraction, 2017) 
;
_computing_data_collection 'SuperNova, (Oxford Diffraction, 2010)'
_computing_data_reduction
; 
 CrysAlisPro (Rigaku Oxford Diffraction, 2017) 
;
_computing_molecular_graphics 'CAMERON (Watkin et al., 1996)'
_computing_publication_material 'CRYSTALS (Betteridge et al., 2003)'
_computing_structure_refinement 'CRYSTALS (Betteridge et al., 2003)'
_computing_structure_solution 'Superflip (Palatinus & Chapuis, 2007)'
_diffrn_ambient_pressure 100
_diffrn_ambient_temperature 100
_diffrn_measured_fraction_theta_full 0.996
_diffrn_measured_fraction_theta_max 0.991
_diffrn_measurement_device Area
_diffrn_measurement_device_type 'Oxford Diffraction SuperNova'
_diffrn_measurement_method \w
_diffrn_radiation_monochromator 'focussing mirrors'
_diffrn_radiation_type 'Cu K\a'
_diffrn_radiation_wavelength 1.54180
_diffrn_reflns_av_R_equivalents 0.031
_diffrn_reflns_limit_h_max 14
_diffrn_reflns_limit_h_min -14
_diffrn_reflns_limit_k_max 14
_diffrn_reflns_limit_k_min -9
_diffrn_reflns_limit_l_max 35
_diffrn_reflns_limit_l_min -45
_diffrn_reflns_number 22811
_diffrn_reflns_theta_full 69.848
_diffrn_reflns_theta_max 71.274
_diffrn_reflns_theta_min 3.857
_diffrn_standards_number 0
_exptl_absorpt_coefficient_mu 1.562
_exptl_absorpt_correction_T_max 0.39
_exptl_absorpt_correction_T_min 0.26
_exptl_absorpt_correction_type multi-scan
_exptl_absorpt_process_details
; 
 CrysAlisPro (Rigaku Oxford Diffraction, 2017) 
;
_exptl_crystal_colour clear_pale_colourless
_exptl_crystal_density_diffrn 1.269
_exptl_crystal_density_method 'not measured'
_exptl_crystal_description blocks
_exptl_crystal_F_000 2184
_exptl_crystal_size_max 0.600
_exptl_crystal_size_mid 0.500
_exptl_crystal_size_min 0.500
_refine_diff_density_max 0.34
_refine_diff_density_min -0.22
_refine_ls_abs_structure_details
; 
 Parsons, Flack & Wagner (2013), 
 2064 Friedel Pairs 
;
_refine_ls_abs_structure_Flack 0.032(5)
_refine_ls_extinction_method None
_refine_ls_goodness_of_fit_ref 1.1707
_refine_ls_hydrogen_treatment constr
_refine_ls_matrix_type full
_refine_ls_number_parameters 334
_refine_ls_number_reflns 5135
_refine_ls_number_restraints 0
_refine_ls_R_factor_all 0.0442
_refine_ls_R_factor_gt 0.0426
_refine_ls_shift/su_max 0.0006647
_refine_ls_shift/su_mean 0.0000512
_refine_ls_structure_factor_coef Fsqd
_refine_ls_weighting_details
;
 Method, part 1, Chebychev polynomial, (Watkin, 1994, Prince, 1982) 
 [weight] = 1.0/[A~0~*T~0~(x)+A~1~*T~1~(x) ... +A~n-1~]*T~n-1~(x)] 
 where A~i~ are the Chebychev coefficients listed below and x= Fcalc/Fmax 
 Method = Robust Weighting (Prince, 1982) 
 W = [weight] * [1-(deltaF/6*sigmaF)^2^]^2^ 
 A~i~ are: 
 484. 595. 249. 
;
_refine_ls_weighting_scheme calc
_refine_ls_wR_factor_all 0.0581
_refine_ls_wR_factor_gt 0.0576
_refine_ls_wR_factor_ref 0.0581
_reflns_limit_h_max 10
_reflns_limit_h_min -9
_reflns_limit_k_max 14
_reflns_limit_k_min 0
_reflns_limit_l_max 45
_reflns_limit_l_min 0
_reflns_number_gt 4956
_reflns_number_total 5157
_reflns_threshold_expression I>2.0\s(I)
_oxford_diffrn_Wilson_B_factor 2.89
_oxford_diffrn_Wilson_scale 0.00
_oxford_refine_ls_r_factor_ref 0.0442
_oxford_refine_ls_scale 3.320(15)
_oxford_reflns_number_all 5135
_cod_data_source_file d1sc05021d2.cif
_cod_data_source_block I_CCDC1
_cod_original_cell_volume 5379.30(12)
_cod_original_sg_symbol_H-M 'P 41 21 2 '
_cod_database_code 1565176
_oxford_refine_reflns_threshold_expression_ref I>-3.0\s(I)
_oxford_hooft_y 0.026(4)
_oxford_bijvoet_difference 0.032(5)
_oxford_refined_flack_x 0.02(2)

loop_
_symmetry_equiv_pos_as_xyz
x,y,z
-y+1/2,x+1/2,z+1/4
-x,-y,z+1/2
y+1/2,-x+1/2,z+3/4
-x+1/2,y+1/2,-z+1/4
y,x,-z
x+1/2,-y+1/2,-z+3/4
-y,-x,-z+1/2

loop_
_atom_site_label
_atom_site_type_symbol
_atom_site_fract_x
_atom_site_fract_y
_atom_site_fract_z
_atom_site_U_iso_or_equiv
_atom_site_occupancy
_atom_site_adp_type
_atom_site_refinement_flags_posn
_atom_site_refinement_flags_adp
_atom_site_refinement_flags_occupancy
_atom_site_disorder_assembly
_atom_site_disorder_group
_atom_site_attached_hydrogens
Cl1 Cl 0.24558(6) 0.23991(6) 0.43355(2) 0.0511 1.0000 Uani . . . . . .
C2 C 0.3578(2) 0.2231(2) 0.46258(7) 0.0310 1.0000 Uani . . . . . .
N3 N 0.35753(19) 0.12945(19) 0.48158(6) 0.0404 1.0000 Uani . . . . . .
C4 C 0.4460(2) 0.1189(2) 0.50282(8) 0.0443 1.0000 Uani . . . . . .
N5 N 0.53130(18) 0.18787(17) 0.50672(6) 0.0339 1.0000 Uani . . . . . .
C6 C 0.52675(19) 0.28068(19) 0.48685(6) 0.0253 1.0000 Uani . . . . . .
C7 C 0.4381(2) 0.3029(2) 0.46336(7) 0.0299 1.0000 Uani . . . . . .
N8 N 0.61681(16) 0.35073(15) 0.49126(5) 0.0247 1.0000 Uani . . . . . .
C9 C 0.71634(18) 0.31837(17) 0.51216(6) 0.0209 1.0000 Uani . . . . . .
C10 C 0.7738(2) 0.43051(18) 0.51736(6) 0.0225 1.0000 Uani . . . . . .
N11 N 0.72603(16) 0.49824(15) 0.48853(5) 0.0214 1.0000 Uani . . . . . .
C12 C 0.6273(2) 0.4557(2) 0.47629(6) 0.0262 1.0000 Uani . . . . . .
O13 O 0.56082(14) 0.50040(14) 0.45620(5) 0.0371 1.0000 Uani . . . . . .
C14 C 0.77592(19) 0.59730(18) 0.47714(6) 0.0203 1.0000 Uani . . . . . .
N15 N 0.87347(15) 0.61728(15) 0.49348(5) 0.0234 1.0000 Uani . . . . . .
C16 C 0.9221(2) 0.7111(2) 0.48309(6) 0.0296 1.0000 Uani . . . . . .
N17 N 0.88555(16) 0.78693(16) 0.45975(5) 0.0265 1.0000 Uani . . . . . .
C18 C 0.78702(18) 0.76463(18) 0.44463(6) 0.0213 1.0000 Uani . . . . . .
C19 C 0.72838(19) 0.66733(17) 0.45178(6) 0.0201 1.0000 Uani . . . . . .
N20 N 0.74688(16) 0.84722(14) 0.42247(5) 0.0210 1.0000 Uani . . . . . .
C21 C 0.6411(2) 0.8501(2) 0.40635(6) 0.0233 1.0000 Uani . . . . . .
O22 O 0.57984(13) 0.77021(13) 0.40287(4) 0.0269 1.0000 Uani . . . . . .
N23 N 0.62214(17) 0.95549(17) 0.39561(5) 0.0265 1.0000 Uani . . . . . .
C24 C 0.5176(2) 0.9907(2) 0.37797(7) 0.0273 1.0000 Uani . . . . . .
C25 C 0.5071(3) 0.9318(3) 0.34179(7) 0.0506 1.0000 Uani . . . . . .
C26 C 0.4174(3) 0.9604(3) 0.40161(8) 0.0587 1.0000 Uani . . . . . .
C27 C 0.5188(3) 1.1162(2) 0.37256(9) 0.0530 1.0000 Uani . . . . . .
C28 C 0.7101(2) 1.03074(19) 0.40681(6) 0.0258 1.0000 Uani . . . . . .
C29 C 0.8059(2) 0.95268(19) 0.41734(6) 0.0226 1.0000 Uani . . . . . .
C30 C 0.8982(2) 0.9414(2) 0.38879(6) 0.0261 1.0000 Uani . . . . . .
C31 C 0.8538(2) 0.9106(2) 0.35107(6) 0.0334 1.0000 Uani . . . . . .
C32 C 0.9668(2) 1.0484(2) 0.38679(7) 0.0349 1.0000 Uani . . . . . .
C33 C 0.78731(19) 0.23221(19) 0.49190(6) 0.0276 1.0000 Uani . . . . . .
C34 C 0.8299(3) 0.2750(2) 0.45569(7) 0.0496 1.0000 Uani . . . . . .
C35 C 0.8828(2) 0.1933(2) 0.51730(8) 0.0397 1.0000 Uani . . . . . .
C1 C 0.9609(4) 0.1075(4) 0.50437(14) 0.0342 0.5000 Uani . . . . . .
C36 C 0.8577(5) 0.1628(4) 0.55222(17) 0.0490 0.5000 Uani . . . . . .
H41 H 0.4507 0.0523 0.5165 0.0530 1.0000 Uiso R . . . . .
H71 H 0.4359 0.3664 0.4496 0.0350 1.0000 Uiso R . . . . .
H91 H 0.6896 0.2880 0.5348 0.0245 1.0000 Uiso R . . . . .
H102 H 0.7590 0.4657 0.5411 0.0250 1.0000 Uiso R . . . . .
H101 H 0.8559 0.4278 0.5136 0.0251 1.0000 Uiso R . . . . .
H161 H 0.9939 0.7289 0.4938 0.0348 1.0000 Uiso R . . . . .
H191 H 0.6583 0.6508 0.4413 0.0237 1.0000 Uiso R . . . . .
H252 H 0.4447 0.9572 0.3285 0.0754 1.0000 Uiso R . . . . .
H251 H 0.5719 0.9410 0.3273 0.0764 1.0000 Uiso R . . . . .
H253 H 0.4968 0.8517 0.3454 0.0757 1.0000 Uiso R . . . . .
H263 H 0.3511 0.9831 0.3891 0.0920 1.0000 Uiso R . . . . .
H261 H 0.4241 0.9952 0.4251 0.0929 1.0000 Uiso R . . . . .
H262 H 0.4144 0.8791 0.4034 0.0919 1.0000 Uiso R . . . . .
H271 H 0.4479 1.1416 0.3618 0.0779 1.0000 Uiso R . . . . .
H273 H 0.5304 1.1585 0.3953 0.0776 1.0000 Uiso R . . . . .
H272 H 0.5773 1.1350 0.3549 0.0766 1.0000 Uiso R . . . . .
H282 H 0.6857 1.0734 0.4280 0.0306 1.0000 Uiso R . . . . .
H281 H 0.7344 1.0786 0.3870 0.0298 1.0000 Uiso R . . . . .
H291 H 0.8358 0.9736 0.4407 0.0259 1.0000 Uiso R . . . . .
H301 H 0.9446 0.8776 0.3972 0.0299 1.0000 Uiso R . . . . .
H312 H 0.9149 0.8973 0.3349 0.0501 1.0000 Uiso R . . . . .
H313 H 0.8024 0.9699 0.3422 0.0493 1.0000 Uiso R . . . . .
H311 H 0.8094 0.8444 0.3538 0.0497 1.0000 Uiso R . . . . .
H323 H 1.0278 1.0374 0.3716 0.0510 1.0000 Uiso R . . . . .
H321 H 0.9959 1.0684 0.4110 0.0506 1.0000 Uiso R . . . . .
H322 H 0.9184 1.1102 0.3782 0.0510 1.0000 Uiso R . . . . .
H331 H 0.7379 0.1666 0.4874 0.0314 1.0000 Uiso R . . . . .
H341 H 0.8731 0.2194 0.4428 0.0745 1.0000 Uiso R . . . . .
H343 H 0.8725 0.3424 0.4593 0.0739 1.0000 Uiso R . . . . .
H342 H 0.7676 0.2968 0.4405 0.0729 1.0000 Uiso R . . . . .
H12 H 1.0157 0.0813 0.5211 0.0624 0.5000 Uiso R . . . . .
H11 H 0.9495 0.0790 0.4799 0.0634 0.5000 Uiso R . . . . .
H14 H 0.9357 0.0320 0.5048 0.0623 0.5000 Uiso R . . . . .
H361 H 0.9279 0.1407 0.5622 0.0834 0.5000 Uiso R . . . . .
H362 H 0.8271 0.2256 0.5643 0.0832 0.5000 Uiso R . . . . .
H363 H 0.8057 0.1025 0.5502 0.0835 0.5000 Uiso R . . . . .
H13 H 1.0203 0.1439 0.4898 0.0653 1.0000 Uiso R . . . . .

loop_
_atom_site_aniso_label
_atom_site_aniso_U_11
_atom_site_aniso_U_22
_atom_site_aniso_U_33
_atom_site_aniso_U_23
_atom_site_aniso_U_13
_atom_site_aniso_U_12
Cl1 0.0358(4) 0.0493(4) 0.0683(4) 0.0091(4) -0.0243(4) -0.0137(3)
C2 0.0260(13) 0.0325(15) 0.0346(14) -0.0004(12) -0.0076(11) -0.0036(11)
N3 0.0369(14) 0.0336(13) 0.0507(14) 0.0070(12) -0.0101(12) -0.0150(11)
C4 0.0519(19) 0.0312(15) 0.0500(18) 0.0167(14) -0.0127(16) -0.0161(14)
N5 0.0378(13) 0.0248(11) 0.0389(13) 0.0097(10) -0.0072(11) -0.0121(10)
C6 0.0245(13) 0.0242(13) 0.0271(13) 0.0012(10) -0.0017(10) -0.0025(10)
C7 0.0322(15) 0.0252(13) 0.0323(14) 0.0049(11) -0.0033(12) -0.0040(11)
N8 0.0251(11) 0.0190(10) 0.0301(11) 0.0063(9) -0.0082(9) -0.0053(8)
C9 0.0250(13) 0.0197(11) 0.0181(11) 0.0040(9) -0.0032(10) -0.0018(10)
C10 0.0258(13) 0.0191(12) 0.0225(12) 0.0014(10) -0.0055(10) -0.0003(10)
N11 0.0229(11) 0.0165(9) 0.0246(10) 0.0044(8) -0.0060(8) -0.0017(8)
C12 0.0270(13) 0.0203(12) 0.0313(13) 0.0034(11) -0.0058(11) -0.0031(11)
O13 0.0343(10) 0.0273(10) 0.0496(12) 0.0168(9) -0.0219(9) -0.0107(8)
C14 0.0213(12) 0.0164(11) 0.0232(11) -0.0014(9) 0.0008(10) 0.0000(9)
N15 0.0212(10) 0.0214(10) 0.0275(11) 0.0041(9) -0.0045(9) -0.0027(8)
C16 0.0270(13) 0.0313(14) 0.0306(13) 0.0018(11) -0.0085(11) -0.0059(11)
N17 0.0238(11) 0.0277(11) 0.0280(11) 0.0061(9) -0.0061(9) -0.0069(9)
C18 0.0246(12) 0.0198(12) 0.0195(11) 0.0005(10) -0.0002(9) 0.0011(10)
C19 0.0202(12) 0.0194(11) 0.0206(11) 0.0019(9) -0.0027(10) 0.0001(9)
N20 0.0218(10) 0.0179(9) 0.0234(10) 0.0028(8) -0.0024(9) -0.0057(9)
C21 0.0266(14) 0.0255(14) 0.0178(11) 0.0008(10) 0.0017(10) -0.0023(11)
O22 0.0259(9) 0.0209(9) 0.0339(9) 0.0063(8) -0.0058(7) -0.0070(7)
N23 0.0285(12) 0.0196(10) 0.0315(12) 0.0025(9) -0.0077(9) -0.0040(9)
C24 0.0252(13) 0.0270(14) 0.0295(13) 0.0076(11) 0.0006(11) 0.0020(11)
C25 0.056(2) 0.059(2) 0.0374(17) 0.0013(15) -0.0218(15) 0.0139(17)
C26 0.0434(19) 0.060(2) 0.073(2) 0.0360(19) 0.0221(18) 0.0203(17)
C27 0.0477(19) 0.0330(16) 0.078(2) 0.0173(17) -0.0217(18) 0.0006(15)
C28 0.0316(14) 0.0181(12) 0.0276(13) -0.0000(10) -0.0009(11) -0.0037(10)
C29 0.0301(14) 0.0177(12) 0.0201(12) 0.0005(10) -0.0020(10) -0.0054(10)
C30 0.0272(13) 0.0219(13) 0.0291(13) 0.0017(11) 0.0025(11) -0.0041(11)
C31 0.0370(16) 0.0379(16) 0.0253(13) -0.0026(12) 0.0084(12) -0.0037(12)
C32 0.0354(16) 0.0326(15) 0.0367(15) 0.0030(12) 0.0043(12) -0.0097(12)
C33 0.0346(14) 0.0164(12) 0.0317(13) -0.0010(10) -0.0008(11) -0.0030(10)
C34 0.080(2) 0.0309(16) 0.0375(16) -0.0049(13) 0.0259(16) -0.0022(15)
C35 0.0252(14) 0.0266(14) 0.067(2) -0.0027(14) -0.0069(14) 0.0057(11)
C1 0.037(3) 0.028(3) 0.038(3) -0.001(2) 0.004(3) -0.008(2)
C36 0.049(4) 0.023(3) 0.076(5) 0.001(3) -0.034(3) 0.004(3)

loop_
_atom_type_symbol
_atom_type_scat_dispersion_real
_atom_type_scat_dispersion_imag
_atom_type_scat_Cromer_Mann_a1
_atom_type_scat_Cromer_Mann_b1
_atom_type_scat_Cromer_Mann_a2
_atom_type_scat_Cromer_Mann_b2
_atom_type_scat_Cromer_Mann_a3
_atom_type_scat_Cromer_Mann_b3
_atom_type_scat_Cromer_Mann_a4
_atom_type_scat_Cromer_Mann_b4
_atom_type_scat_Cromer_Mann_c
_atom_type_scat_source
C 0.0181 0.0091 2.3100 20.8439 1.0200 10.2075 1.5886 0.5687 0.8650 51.6512 0.2156 'International Tables Vol C 4.2.6.8 and 6.1.1.4'
H 0.0000 0.0000 0.4930 10.5109 0.3229 26.1257 0.1402 3.1424 0.0408 57.7998 0.0030 'International Tables Vol C 4.2.6.8 and 6.1.1.4'
O 0.0492 0.0322 3.0485 13.2771 2.2868 5.7011 1.5463 0.3239 0.8670 32.9089 0.2508 'International Tables Vol C 4.2.6.8 and 6.1.1.4'
N 0.0311 0.0180 12.2126 0.0057 3.1322 9.8933 2.0125 28.9975 1.1663 0.5826 -11.5290 'International Tables Vol C 4.2.6.8 and 6.1.1.4'
Cl 0.3639 0.7018 11.4604 0.0104 7.1964 1.1662 6.2556 18.5194 1.6455 47.7784 -9.5574 'International Tables Vol C 4.2.6.8 and 6.1.1.4'

loop_
_geom_angle_atom_site_label_1
_geom_angle_site_symmetry_1
_geom_angle_atom_site_label_2
_geom_angle_site_symmetry_2
_geom_angle_atom_site_label_3
_geom_angle_site_symmetry_3
_geom_angle
_geom_angle_publ_flag
Cl1 . C2 . N3 . 115.07(19) yes
Cl1 . C2 . C7 . 118.9(2) yes
N3 . C2 . C7 . 126.0(2) yes
C2 . N3 . C4 . 113.0(2) yes
N3 . C4 . N5 . 128.6(3) yes
N3 . C4 . H41 . 116.3 no
N5 . C4 . H41 . 115.1 no
C4 . N5 . C6 . 115.5(2) yes
N5 . C6 . C7 . 122.1(2) yes
N5 . C6 . N8 . 114.3(2) yes
C7 . C6 . N8 . 123.6(2) yes
C6 . C7 . C2 . 114.8(2) yes
C6 . C7 . H71 . 121.6 no
C2 . C7 . H71 . 123.7 no
C6 . N8 . C9 . 122.45(18) yes
C6 . N8 . C12 . 125.5(2) yes
C9 . N8 . C12 . 112.05(18) yes
N8 . C9 . C10 . 101.54(17) yes
N8 . C9 . C33 . 111.92(17) yes
C10 . C9 . C33 . 113.90(19) yes
N8 . C9 . H91 . 106.4 no
C10 . C9 . H91 . 112.0 no
C33 . C9 . H91 . 110.6 no
C9 . C10 . N11 . 102.85(17) yes
C9 . C10 . H102 . 114.0 no
N11 . C10 . H102 . 109.7 no
C9 . C10 . H101 . 113.7 no
N11 . C10 . H101 . 107.8 no
H102 . C10 . H101 . 108.5 no
C10 . N11 . C12 . 111.99(18) yes
C10 . N11 . C14 . 121.74(18) yes
C12 . N11 . C14 . 126.18(18) yes
N8 . C12 . N11 . 106.71(19) yes
N8 . C12 . O13 . 125.9(2) yes
N11 . C12 . O13 . 127.4(2) yes
N11 . C14 . N15 . 113.09(18) yes
N11 . C14 . C19 . 123.0(2) yes
N15 . C14 . C19 . 123.9(2) yes
C14 . N15 . C16 . 114.02(19) yes
N15 . C16 . N17 . 128.7(2) yes
N15 . C16 . H161 . 117.4 no
N17 . C16 . H161 . 113.9 no
C16 . N17 . C18 . 115.2(2) yes
N17 . C18 . C19 . 122.6(2) yes
N17 . C18 . N20 . 114.53(19) yes
C19 . C18 . N20 . 122.86(19) yes
C18 . C19 . C14 . 115.5(2) yes
C18 . C19 . H191 . 123.3 no
C14 . C19 . H191 . 121.1 no
C18 . N20 . C21 . 126.02(18) yes
C18 . N20 . C29 . 122.15(18) yes
C21 . N20 . C29 . 111.25(18) yes
N20 . C21 . O22 . 125.0(2) yes
N20 . C21 . N23 . 107.5(2) yes
O22 . C21 . N23 . 127.5(2) yes
C21 . N23 . C24 . 122.9(2) yes
C21 . N23 . C28 . 112.3(2) yes
C24 . N23 . C28 . 124.5(2) yes
N23 . C24 . C25 . 109.0(2) yes
N23 . C24 . C26 . 110.4(2) yes
C25 . C24 . C26 . 109.0(2) yes
N23 . C24 . C27 . 109.5(2) yes
C25 . C24 . C27 . 110.3(2) yes
C26 . C24 . C27 . 108.6(2) yes
C24 . C25 . H252 . 111.9 no
C24 . C25 . H251 . 111.9 no
H252 . C25 . H251 . 108.6 no
C24 . C25 . H253 . 110.4 no
H252 . C25 . H253 . 106.7 no
H251 . C25 . H253 . 107.1 no
C24 . C26 . H263 . 108.1 no
C24 . C26 . H261 . 110.1 no
H263 . C26 . H261 . 112.1 no
C24 . C26 . H262 . 107.8 no
H263 . C26 . H262 . 106.6 no
H261 . C26 . H262 . 111.9 no
C24 . C27 . H271 . 110.5 no
C24 . C27 . H273 . 113.5 no
H271 . C27 . H273 . 107.7 no
C24 . C27 . H272 . 108.8 no
H271 . C27 . H272 . 106.1 no
H273 . C27 . H272 . 110.0 no
N23 . C28 . C29 . 103.75(19) yes
N23 . C28 . H282 . 109.6 no
C29 . C28 . H282 . 109.9 no
N23 . C28 . H281 . 111.8 no
C29 . C28 . H281 . 109.1 no
H282 . C28 . H281 . 112.3 no
C28 . C29 . N20 . 101.46(18) yes
C28 . C29 . C30 . 114.9(2) yes
N20 . C29 . C30 . 111.22(19) yes
C28 . C29 . H291 . 110.2 no
N20 . C29 . H291 . 106.8 no
C30 . C29 . H291 . 111.6 no
C29 . C30 . C31 . 113.1(2) yes
C29 . C30 . C32 . 110.4(2) yes
C31 . C30 . C32 . 110.2(2) yes
C29 . C30 . H301 . 105.0 no
C31 . C30 . H301 . 106.8 no
C32 . C30 . H301 . 111.1 no
C30 . C31 . H312 . 109.7 no
C30 . C31 . H313 . 109.8 no
H312 . C31 . H313 . 112.9 no
C30 . C31 . H311 . 107.2 no
H312 . C31 . H311 . 110.7 no
H313 . C31 . H311 . 106.4 no
C30 . C32 . H323 . 109.5 no
C30 . C32 . H321 . 110.6 no
H323 . C32 . H321 . 107.5 no
C30 . C32 . H322 . 109.1 no
H323 . C32 . H322 . 111.9 no
H321 . C32 . H322 . 108.3 no
C9 . C33 . C34 . 112.78(19) yes
C9 . C33 . C35 . 108.60(18) yes
C34 . C33 . C35 . 112.5(2) yes
C9 . C33 . H331 . 106.4 no
C34 . C33 . H331 . 108.6 no
C35 . C33 . H331 . 107.6 no
C33 . C34 . H341 . 112.3 no
C33 . C34 . H343 . 109.9 no
H341 . C34 . H343 . 111.1 no
C33 . C34 . H342 . 109.9 no
H341 . C34 . H342 . 108.3 no
H343 . C34 . H342 . 105.1 no
C33 . C35 . C1 . 119.0(3) yes
C33 . C35 . C36 . 118.9(3) yes
C1 . C35 . C36 . 104.9(4) yes
C35 . C1 . H12 . 117.3 no
C35 . C1 . H11 . 117.2 no
H12 . C1 . H11 . 125.3 no
C35 . C1 . H14 . 117.2 no
H12 . C1 . H14 . 84.0 no
H11 . C1 . H14 . 68.8 no
C35 . C1 . H13 . 108.9 no
H12 . C1 . H13 . 89.9 no
H11 . C1 . H13 . 75.8 no
H14 . C1 . H13 . 130.8 no
C35 . C36 . H361 . 103.9 no
C35 . C36 . H362 . 108.3 no
H361 . C36 . H362 . 112.4 no
C35 . C36 . H363 . 105.8 no
H361 . C36 . H363 . 113.2 no
H362 . C36 . H363 . 112.6 no

loop_
_geom_bond_atom_site_label_1
_geom_bond_site_symmetry_1
_geom_bond_atom_site_label_2
_geom_bond_site_symmetry_2
_geom_bond_distance
_geom_bond_publ_flag
Cl1 . C2 . 1.740(2) yes
C2 . N3 . 1.330(3) yes
C2 . C7 . 1.365(3) yes
N3 . C4 . 1.331(3) yes
C4 . N5 . 1.330(3) yes
C4 . H41 . 0.951 no
N5 . C6 . 1.340(3) yes
C6 . C7 . 1.403(3) yes
C6 . N8 . 1.385(3) yes
C7 . H71 . 0.920 no
N8 . C9 . 1.480(3) yes
N8 . C12 . 1.387(3) yes
C9 . C10 . 1.531(3) yes
C9 . C33 . 1.540(3) yes
C9 . H91 . 0.972 no
C10 . N11 . 1.462(3) yes
C10 . H102 . 0.993 no
C10 . H101 . 0.999 no
N11 . C12 . 1.373(3) yes
N11 . C14 . 1.402(3) yes
C12 . O13 . 1.219(3) yes
C14 . N15 . 1.344(3) yes
C14 . C19 . 1.386(3) yes
N15 . C16 . 1.331(3) yes
C16 . N17 . 1.333(3) yes
C16 . H161 . 0.976 no
N17 . C18 . 1.340(3) yes
C18 . C19 . 1.395(3) yes
C18 . N20 . 1.378(3) yes
C19 . H191 . 0.951 no
N20 . C21 . 1.408(3) yes
N20 . C29 . 1.469(3) yes
C21 . O22 . 1.220(3) yes
C21 . N23 . 1.351(3) yes
N23 . C24 . 1.482(3) yes
N23 . C28 . 1.456(3) yes
C24 . C25 . 1.522(4) yes
C24 . C26 . 1.535(3) yes
C24 . C27 . 1.526(3) yes
C25 . H252 . 0.950 no
C25 . H251 . 0.954 no
C25 . H253 . 0.984 no
C26 . H263 . 0.963 no
C26 . H261 . 0.969 no
C26 . H262 . 0.983 no
C27 . H271 . 0.993 no
C27 . H273 . 0.993 no
C27 . H272 . 0.987 no
C28 . C29 . 1.539(3) yes
C28 . H282 . 0.984 no
C28 . H281 . 0.978 no
C29 . C30 . 1.541(3) yes
C29 . H291 . 0.971 no
C30 . C31 . 1.541(3) yes
C30 . C32 . 1.534(3) yes
C30 . H301 . 1.000 no
C31 . H312 . 0.961 no
C31 . H313 . 1.001 no
C31 . H311 . 0.965 no
C32 . H323 . 0.935 no
C32 . H321 . 0.994 no
C32 . H322 . 0.999 no
C33 . C34 . 1.526(3) yes
C33 . C35 . 1.559(3) yes
C33 . H331 . 1.004 no
C34 . H341 . 0.974 no
C34 . H343 . 0.970 no
C34 . H342 . 0.975 no
C35 . C1 . 1.477(5) yes
C35 . C36 . 1.379(6) yes
C1 . H12 . 0.960 no
C1 . H11 . 0.978 no
C1 . H14 . 0.960 no
C1 . H13 . 0.998 no
C36 . H361 . 0.961 no
C36 . H362 . 0.953 no
C36 . H363 . 0.962 no

loop_
_geom_hbond_atom_site_label_D
_geom_hbond_site_symmetry_D
_geom_hbond_atom_site_label_H
_geom_hbond_site_symmetry_H
_geom_hbond_atom_site_label_A
_geom_hbond_site_symmetry_A
_geom_hbond_angle_DHA
_geom_hbond_distance_DH
_geom_hbond_distance_HA
_geom_hbond_distance_DA
_geom_hbond_publ_flag
C7 . H71 . O13 . 122 0.92 2.22 2.815(4) yes
C10 . H102 . O22 6_556 164 0.99 2.49 3.460(4) yes
C19 . H191 . O13 . 122 0.95 2.23 2.855(4) yes
C19 . H191 . O22 . 120 0.95 2.23 2.833(4) yes
C26 . H262 . O22 . 121 0.98 2.39 3.015(4) yes
